data_2217293
loop_
_publ_author_name
'Guolin Zhang'
'Lihua Ye'
'Yanyan Zhang'
'Wenlong Liu'

_publ_section_title
;Hexaaquacadmium(II)
 bis{[<i>N</i>-(2-oxidobenzylidene)glycyl-<small>L</small>-leucinato]cuprate(II)}
 dihydrate
;
_journal_coeditor_code SI2059
_journal_issue 1
_journal_name_full 'Acta Crystallographica Section E'
_journal_page_first m94
_journal_page_last m95
_journal_paper_doi 10.1107/S1600536807063635
_journal_volume 64
_journal_year 2008
_chemical_formula_iupac '[Cd (H2 O)6] [Cu (C15 H17 N2 O4)]2, 2H2 O'
_chemical_formula_moiety 'Cd H12 O6 2+, 2(C15 H17 Cu N2 O4 -), 2(H2 O)'
_chemical_formula_sum 'C30 H50 Cd Cu2 N4 O16'
_chemical_formula_weight 962.22
_chemical_name_systematic
;
Hexaaquacadmium(II)
bis{[<i>N</i>-(2-oxidobenzylidene)glycyl-L-leucinato]cuprate(II)} dihydrate
;
_space_group_IT_number 4
_symmetry_cell_setting monoclinic
_symmetry_space_group_name_Hall 'P 2yb'
_symmetry_space_group_name_H-M 'P 1 21 1'
_atom_sites_solution_hydrogens geom
_atom_sites_solution_primary direct
_atom_sites_solution_secondary difmap
_audit_creation_method SHELXL-97
_cell_angle_alpha 90.00
_cell_angle_beta 100.6800(10)
_cell_angle_gamma 90.00
_cell_formula_units_Z 2
_cell_length_a 7.0569(6)
_cell_length_b 17.4745(14)
_cell_length_c 15.9430(13)
_cell_measurement_reflns_used 7167
_cell_measurement_temperature 296(2)
_cell_measurement_theta_max 26.63
_cell_measurement_theta_min 2.33
_cell_volume 1932.0(3)
_computing_cell_refinement 'SAINT-Plus (Bruker, 2003)'
_computing_data_collection 'SMART (Bruker, 2002)'
_computing_data_reduction 'SAINT-Plus (Bruker, 2003)'
_computing_molecular_graphics 'SHELXTL (Bruker, 2000)'
_computing_publication_material 'SHELXTL (Bruker, 2000)'
_computing_structure_refinement 'SHELXL97 (Sheldrick, 1997)'
_computing_structure_solution 'SHELXS97 (Sheldrick, 1997)'
_diffrn_ambient_temperature 296(2)
_diffrn_measured_fraction_theta_full 0.994
_diffrn_measured_fraction_theta_max 0.994
_diffrn_measurement_device_type 'Bruker SMART APEX CCD'
_diffrn_measurement_method '\f and \w scans'
_diffrn_radiation_monochromator graphite
_diffrn_radiation_source 'sealed tube'
_diffrn_radiation_type MoK\a
_diffrn_radiation_wavelength 0.71073
_diffrn_reflns_av_R_equivalents 0.0235
_diffrn_reflns_av_sigmaI/netI 0.0413
_diffrn_reflns_limit_h_max 8
_diffrn_reflns_limit_h_min -8
_diffrn_reflns_limit_k_max 21
_diffrn_reflns_limit_k_min -19
_diffrn_reflns_limit_l_max 19
_diffrn_reflns_limit_l_min -19
_diffrn_reflns_number 15044
_diffrn_reflns_theta_full 26.00
_diffrn_reflns_theta_max 26.00
_diffrn_reflns_theta_min 2.33
_exptl_absorpt_coefficient_mu 1.710
_exptl_absorpt_correction_T_max 0.678
_exptl_absorpt_correction_T_min 0.602
_exptl_absorpt_correction_type multi-scan
_exptl_absorpt_process_details '(SADABS; Sheldrick, 2004)'
_exptl_crystal_colour violet
_exptl_crystal_density_diffrn 1.654
_exptl_crystal_density_method 'not measured'
_exptl_crystal_description block
_exptl_crystal_F_000 984
_exptl_crystal_size_max 0.30
_exptl_crystal_size_mid 0.28
_exptl_crystal_size_min 0.23
_refine_diff_density_max 0.327
_refine_diff_density_min -0.275
_refine_ls_abs_structure_details 'Flack (1983), 3005 Friedel pairs'
_refine_ls_abs_structure_Flack 0.008(9)
_refine_ls_extinction_method none
_refine_ls_goodness_of_fit_ref 1.007
_refine_ls_hydrogen_treatment mixed
_refine_ls_matrix_type full
_refine_ls_number_parameters 494
_refine_ls_number_reflns 6936
_refine_ls_number_restraints 361
_refine_ls_restrained_S_all 1.005
_refine_ls_R_factor_all 0.0280
_refine_ls_R_factor_gt 0.0244
_refine_ls_shift/su_max 0.002
_refine_ls_shift/su_mean 0.000
_refine_ls_structure_factor_coef Fsqd
_refine_ls_weighting_details 'w=1/[\s^2^(Fo^2^)+(0.0201P)^2^] where P=(Fo^2^+2Fc^2^)/3'
_refine_ls_weighting_scheme calc
_refine_ls_wR_factor_gt 0.0524
_refine_ls_wR_factor_ref 0.0541
_reflns_number_gt 6430
_reflns_number_total 6936
_reflns_threshold_expression >2sigma(I)
_cod_data_source_file si2059.cif
_cod_data_source_block I
_cod_original_sg_symbol_H-M 'P 21'
_cod_database_code 2217293
_cod_database_fobs_code 2217293

loop_
_symmetry_equiv_pos_as_xyz
'x, y, z'
'-x, y+1/2, -z'

loop_
_atom_site_type_symbol
_atom_site_label
_atom_site_fract_x
_atom_site_fract_y
_atom_site_fract_z
_atom_site_U_iso_or_equiv
_atom_site_adp_type
_atom_site_calc_flag
_atom_site_refinement_flags
_atom_site_occupancy
Cd Cd1 0.05438(3) 0.678849(13) 0.730726(13) 0.03116(6) Uani d . 1
Cu Cu1 0.14923(5) 0.41364(2) 0.89059(2) 0.03101(9) Uani d . 1
Cu Cu2 0.60569(6) 0.40862(2) 0.62847(2) 0.03172(10) Uani d . 1
C C1 0.0796(5) 0.3718(2) 0.6304(2) 0.0395(8) Uani d U 1
H H1 0.0698 0.4219 0.6102 0.047 Uiso calc R 1
C C2 0.0601(5) 0.3127(2) 0.5729(2) 0.0424(9) Uani d U 1
H H2 0.0361 0.3235 0.5148 0.051 Uiso calc R 1
C C3 0.0753(5) 0.2376(2) 0.5997(2) 0.0448(9) Uani d U 1
H H3 0.0632 0.1978 0.5603 0.054 Uiso calc R 1
C C4 0.1088(5) 0.2223(2) 0.6863(2) 0.0394(8) Uani d U 1
H H4 0.1167 0.1717 0.7047 0.047 Uiso calc R 1
C C5 0.1315(5) 0.2817(2) 0.7474(2) 0.0342(7) Uani d U 1
C C6 0.1140(4) 0.3592(2) 0.7193(2) 0.0318(7) Uani d U 1
C C7 0.1665(4) 0.25880(19) 0.8363(2) 0.0336(7) Uani d U 1
H H7 0.1742 0.2067 0.8483 0.040 Uiso calc R 1
C C8 0.2178(5) 0.27673(18) 0.9874(2) 0.0326(7) Uani d U 1
H H8A 0.3478 0.2569 1.0036 0.039 Uiso calc R 1
H H8B 0.1283 0.2355 0.9921 0.039 Uiso calc R 1
C C9 0.1871(4) 0.34199(18) 1.0471(2) 0.0290(7) Uani d U 1
C C10 0.1302(5) 0.47934(18) 1.0534(2) 0.0309(7) Uani d U 1
H H10 0.0151 0.4695 1.0780 0.037 Uiso calc R 1
C C11 0.2893(5) 0.5061(2) 1.1262(2) 0.0360(8) Uani d U 1
H H11A 0.2568 0.5572 1.1426 0.043 Uiso calc R 1
H H11B 0.2880 0.4729 1.1748 0.043 Uiso calc R 1
C C12 0.4951(5) 0.5080(2) 1.1086(2) 0.0398(8) Uani d U 1
H H12 0.5295 0.4556 1.0954 0.048 Uiso calc R 1
C C13 0.5223(5) 0.5579(2) 1.0346(2) 0.0514(10) Uani d U 1
H H13A 0.6571 0.5612 1.0325 0.077 Uiso calc R 1
H H13B 0.4730 0.6082 1.0418 0.077 Uiso calc R 1
H H13C 0.4542 0.5360 0.9824 0.077 Uiso calc R 1
C C14 0.6328(6) 0.5326(3) 1.1889(3) 0.0626(11) Uani d U 1
H H14A 0.5961 0.5821 1.2063 0.094 Uiso calc R 1
H H14B 0.7617 0.5348 1.1776 0.094 Uiso calc R 1
H H14C 0.6278 0.4962 1.2336 0.094 Uiso calc R 1
C C15 0.0748(4) 0.54010(18) 0.9829(2) 0.0315(7) Uani d U 1
C C16 0.6727(5) 0.3991(2) 0.8915(2) 0.0422(8) Uani d U 1
H H16 0.6679 0.4511 0.9035 0.051 Uiso calc R 1
C C17 0.7038(5) 0.3480(2) 0.9577(2) 0.0431(8) Uani d U 1
H H17 0.7222 0.3661 1.0135 0.052 Uiso calc R 1
C C18 0.7085(5) 0.2701(2) 0.9435(2) 0.0432(9) Uani d U 1
H H18 0.7309 0.2356 0.9888 0.052 Uiso calc R 1
C C19 0.6789(5) 0.2451(2) 0.8600(2) 0.0394(8) Uani d U 1
H H19 0.6805 0.1928 0.8495 0.047 Uiso calc R 1
C C20 0.6466(5) 0.29517(19) 0.7907(2) 0.0324(7) Uani d U 1
C C21 0.6478(4) 0.37532(19) 0.8058(2) 0.0325(7) Uani d U 1
C C22 0.6117(5) 0.26192(19) 0.7058(2) 0.0337(7) Uani d U 1
H H22 0.6095 0.2088 0.7019 0.040 Uiso calc R 1
C C23 0.5484(5) 0.26228(18) 0.5525(2) 0.0333(7) Uani d U 1
H H23A 0.4279 0.2342 0.5451 0.040 Uiso calc R 1
H H23B 0.6512 0.2262 0.5493 0.040 Uiso calc R 1
C C24 0.5385(4) 0.32158(19) 0.4817(2) 0.0296(7) Uani d U 1
C C25 0.5794(5) 0.45912(18) 0.4560(2) 0.0308(7) Uani d U 1
H H25 0.6829 0.4480 0.4244 0.037 Uiso calc R 1
C C26 0.3991(5) 0.4801(2) 0.3906(2) 0.0364(8) Uani d U 1
H H26A 0.4222 0.5293 0.3662 0.044 Uiso calc R 1
H H26B 0.3856 0.4428 0.3448 0.044 Uiso calc R 1
C C27 0.2086(5) 0.4847(2) 0.4204(2) 0.0429(8) Uani d U 1
H H27 0.1841 0.4347 0.4442 0.052 Uiso calc R 1
C C28 0.2036(6) 0.5437(3) 0.4880(3) 0.0611(11) Uani d U 1
H H28A 0.2386 0.5926 0.4681 0.092 Uiso calc R 1
H H28B 0.2930 0.5299 0.5387 0.092 Uiso calc R 1
H H28C 0.0758 0.5465 0.5005 0.092 Uiso calc R 1
C C29 0.0475(6) 0.5000(3) 0.3436(3) 0.0704(13) Uani d U 1
H H29A 0.0448 0.4595 0.3027 0.106 Uiso calc R 1
H H29B 0.0710 0.5478 0.3177 0.106 Uiso calc R 1
H H29C -0.0741 0.5022 0.3622 0.106 Uiso calc R 1
C C30 0.6475(4) 0.52643(19) 0.5175(2) 0.0342(8) Uani d U 1
N N1 0.1872(4) 0.30447(16) 0.89864(17) 0.0316(7) Uani d . 1
N N2 0.1733(3) 0.40911(15) 1.01137(15) 0.0289(5) Uani d . 1
N N3 0.5838(4) 0.29972(16) 0.63589(16) 0.0311(6) Uani d . 1
N N4 0.5587(4) 0.39243(14) 0.50891(16) 0.0287(6) Uani d . 1
O O1 0.1267(3) 0.41864(13) 0.77098(13) 0.0369(5) Uani d . 1
O O2 0.0898(3) 0.52136(12) 0.90607(14) 0.0374(6) Uani d . 1
O O3 0.0209(4) 0.60371(13) 1.00130(16) 0.0443(6) Uani d . 1
O O4 0.1794(3) 0.32572(13) 1.12385(15) 0.0391(6) Uani d . 1
O O5 0.6277(3) 0.42809(12) 0.74572(13) 0.0382(6) Uani d . 1
O O6 0.6665(4) 0.51242(13) 0.59822(15) 0.0405(6) Uani d . 1
O O7 0.6854(3) 0.58814(13) 0.48932(15) 0.0427(6) Uani d . 1
O O8 0.5149(3) 0.29840(13) 0.40516(14) 0.0399(6) Uani d . 1
O O9 0.2842(4) 0.64352(15) 0.84431(15) 0.0493(7) Uani d D 1
H H9A 0.3804 0.6232 0.8274 0.074 Uiso d RD 1
H H9B 0.2295 0.6115 0.8707 0.074 Uiso d RD 1
O O10 -0.0061(4) 0.55560(14) 0.70150(17) 0.0501(7) Uani d . 1
H H10B 0.0342 0.5289 0.7458 0.075 Uiso d R 1
H H10A -0.1269 0.5493 0.6860 0.075 Uiso d R 1
O O11 0.2908(3) 0.67554(17) 0.65034(14) 0.0486(6) Uani d . 1
H H11D 0.3784 0.7078 0.6694 0.073 Uiso d R 1
H H11C 0.3389 0.6308 0.6530 0.073 Uiso d R 1
O O12 -0.1939(3) 0.69629(14) 0.61856(15) 0.0494(7) Uani d . 1
H H12A -0.1492 0.6987 0.5726 0.074 Uiso d R 1
H H12B -0.2501 0.7381 0.6260 0.074 Uiso d R 1
O O13 0.0777(4) 0.80624(15) 0.75778(18) 0.0505(7) Uani d . 1
H H13E -0.0350 0.8253 0.7486 0.076 Uiso d R 1
H H13D 0.1301 0.8135 0.8096 0.076 Uiso d R 1
O O14 -0.1360(3) 0.67596(16) 0.83875(14) 0.0382(5) Uani d D 1
H H14D -0.147(5) 0.7248(10) 0.845(2) 0.057 Uiso d D 1
H H14E -0.092(5) 0.6565(17) 0.8865(15) 0.057 Uiso d D 1
O O15 0.5499(4) 0.58134(15) 0.7677(2) 0.0545(7) Uani d D 1
H H15A 0.656(4) 0.605(2) 0.788(3) 0.082 Uiso d D 1
H H15B 0.590(6) 0.5359(14) 0.755(3) 0.082 Uiso d D 1
O O16 0.4485(4) 0.84117(19) 0.75926(18) 0.0655(9) Uani d D 1
H H16A 0.5562 0.8284 0.7892 0.098 Uiso d RD 1
H H16B 0.4512 0.8324 0.7072 0.098 Uiso d RD 1

loop_
_atom_site_aniso_label
_atom_site_aniso_U_11
_atom_site_aniso_U_22
_atom_site_aniso_U_33
_atom_site_aniso_U_12
_atom_site_aniso_U_13
_atom_site_aniso_U_23
Cd1 0.03613(11) 0.02655(12) 0.03007(12) -0.00048(11) 0.00428(8) -0.00025(12)
Cu1 0.0439(2) 0.0219(2) 0.02635(19) -0.00039(18) 0.00396(16) 0.00266(17)
Cu2 0.0432(2) 0.0210(2) 0.0280(2) -0.00213(18) -0.00093(16) -0.00087(18)
C1 0.0453(18) 0.0391(19) 0.0342(18) 0.0029(15) 0.0074(15) -0.0012(15)
C2 0.049(2) 0.049(2) 0.0300(18) 0.0006(17) 0.0085(15) -0.0053(17)
C3 0.0473(19) 0.049(2) 0.0378(19) -0.0040(17) 0.0073(15) -0.0172(17)
C4 0.0461(18) 0.0306(18) 0.0408(19) -0.0014(14) 0.0061(15) -0.0062(15)
C5 0.0352(16) 0.0338(18) 0.0332(17) 0.0010(14) 0.0051(13) -0.0029(14)
C6 0.0308(15) 0.0348(18) 0.0302(16) 0.0016(13) 0.0062(12) -0.0012(14)
C7 0.0373(17) 0.0234(16) 0.0398(18) 0.0017(13) 0.0062(14) -0.0008(15)
C8 0.0425(18) 0.0225(16) 0.0324(17) 0.0029(14) 0.0064(14) 0.0056(14)
C9 0.0311(16) 0.0281(17) 0.0275(17) -0.0029(13) 0.0048(13) 0.0025(14)
C10 0.0349(17) 0.0264(16) 0.0326(17) 0.0002(13) 0.0096(13) 0.0034(14)
C11 0.0474(18) 0.0290(17) 0.0310(17) -0.0012(15) 0.0058(14) -0.0031(14)
C12 0.0408(18) 0.0351(18) 0.0406(19) 0.0030(15) 0.0004(15) -0.0030(16)
C13 0.044(2) 0.059(2) 0.050(2) 0.0036(18) 0.0076(17) 0.004(2)
C14 0.056(2) 0.072(3) 0.052(2) -0.009(2) -0.0109(19) -0.001(2)
C15 0.0314(16) 0.0235(17) 0.0387(19) -0.0016(13) 0.0041(14) 0.0008(14)
C16 0.0477(18) 0.040(2) 0.0380(18) -0.0031(16) 0.0052(15) -0.0022(16)
C17 0.0427(18) 0.057(2) 0.0298(18) -0.0022(17) 0.0056(14) 0.0035(17)
C18 0.0435(19) 0.050(2) 0.0364(19) 0.0010(16) 0.0079(15) 0.0096(17)
C19 0.0427(17) 0.0344(18) 0.0408(19) -0.0006(15) 0.0071(15) 0.0078(15)
C20 0.0350(16) 0.0305(17) 0.0326(17) -0.0022(13) 0.0084(13) 0.0032(14)
C21 0.0337(16) 0.0334(17) 0.0290(16) -0.0010(13) 0.0021(13) 0.0035(14)
C22 0.0382(17) 0.0226(16) 0.0401(18) -0.0017(13) 0.0069(14) 0.0021(15)
C23 0.0397(18) 0.0231(17) 0.0370(18) -0.0006(13) 0.0068(14) -0.0036(14)
C24 0.0264(15) 0.0302(18) 0.0329(18) 0.0012(13) 0.0075(13) -0.0012(14)
C25 0.0345(16) 0.0251(17) 0.0330(17) 0.0014(13) 0.0068(13) 0.0026(13)
C26 0.0477(19) 0.0312(18) 0.0279(17) 0.0023(15) 0.0012(15) -0.0001(14)
C27 0.0410(18) 0.042(2) 0.043(2) -0.0024(15) -0.0002(15) 0.0082(16)
C28 0.045(2) 0.076(3) 0.064(3) 0.008(2) 0.0113(19) -0.004(2)
C29 0.048(2) 0.088(3) 0.066(3) 0.002(2) -0.011(2) 0.010(2)
C30 0.0315(16) 0.0297(19) 0.0390(19) -0.0002(14) 0.0008(14) 0.0022(16)
N1 0.0400(16) 0.0246(16) 0.0300(15) 0.0014(12) 0.0056(12) 0.0042(12)
N2 0.0369(13) 0.0211(13) 0.0282(13) -0.0035(12) 0.0044(10) -0.0011(12)
N3 0.0328(15) 0.0254(15) 0.0328(16) -0.0031(11) -0.0001(12) -0.0029(13)
N4 0.0359(14) 0.0202(15) 0.0281(14) -0.0004(10) 0.0008(11) -0.0006(11)
O1 0.0566(14) 0.0249(12) 0.0282(11) 0.0040(11) 0.0050(10) 0.0016(11)
O2 0.0579(15) 0.0232(13) 0.0306(13) 0.0031(11) 0.0067(11) 0.0029(10)
O3 0.0563(15) 0.0272(13) 0.0488(15) 0.0093(11) 0.0080(12) -0.0019(12)
O4 0.0543(15) 0.0300(13) 0.0340(13) -0.0021(11) 0.0103(11) 0.0053(11)
O5 0.0575(14) 0.0234(14) 0.0317(12) 0.0012(10) 0.0033(10) -0.0032(10)
O6 0.0622(16) 0.0239(13) 0.0301(13) -0.0106(11) -0.0057(11) 0.0014(10)
O7 0.0563(15) 0.0261(13) 0.0438(15) -0.0090(11) 0.0041(12) 0.0071(11)
O8 0.0583(16) 0.0330(14) 0.0283(13) -0.0032(12) 0.0081(11) -0.0082(10)
O9 0.0445(14) 0.0643(17) 0.0391(14) 0.0055(12) 0.0078(11) 0.0095(13)
O10 0.0642(16) 0.0272(14) 0.0483(15) -0.0054(12) -0.0170(13) 0.0046(12)
O11 0.0589(14) 0.0389(14) 0.0533(14) -0.0068(16) 0.0241(11) -0.0025(15)
O12 0.0587(15) 0.0384(16) 0.0438(14) 0.0141(12) -0.0096(11) -0.0047(12)
O13 0.0626(18) 0.0347(16) 0.0559(17) -0.0028(13) 0.0150(14) -0.0038(14)
O14 0.0487(12) 0.0294(12) 0.0372(12) 0.0039(14) 0.0101(10) -0.0007(14)
O15 0.0487(16) 0.0359(16) 0.081(2) 0.0024(13) 0.0162(14) -0.0107(15)
O16 0.0576(17) 0.090(2) 0.0504(17) -0.0138(16) 0.0138(13) -0.0207(16)

loop_
_atom_type_symbol
_atom_type_description
_atom_type_scat_dispersion_real
_atom_type_scat_dispersion_imag
_atom_type_scat_source
C C 0.0033 0.0016 'International Tables Vol C Tables 4.2.6.8 and 6.1.1.4'
H H 0.0000 0.0000 'International Tables Vol C Tables 4.2.6.8 and 6.1.1.4'
N N 0.0061 0.0033 'International Tables Vol C Tables 4.2.6.8 and 6.1.1.4'
O O 0.0106 0.0060 'International Tables Vol C Tables 4.2.6.8 and 6.1.1.4'
Cu Cu 0.3201 1.2651 'International Tables Vol C Tables 4.2.6.8 and 6.1.1.4'
Cd Cd -0.8075 1.2024 'International Tables Vol C Tables 4.2.6.8 and 6.1.1.4'

loop_
_geom_angle_atom_site_label_1
_geom_angle_atom_site_label_2
_geom_angle_atom_site_label_3
_geom_angle
_geom_angle_publ_flag
O10 Cd1 O13 173.25(11) ?
O10 Cd1 O12 82.86(9) ?
O13 Cd1 O12 92.07(10) ?
O10 Cd1 O9 89.13(9) ?
O13 Cd1 O9 95.67(10) ?
O12 Cd1 O9 171.42(9) ?
O10 Cd1 O11 89.41(10) ?
O13 Cd1 O11 95.55(10) ?
O12 Cd1 O11 95.64(9) ?
O9 Cd1 O11 87.30(9) ?
O10 Cd1 O14 91.09(10) ?
O13 Cd1 O14 85.05(10) ?
O12 Cd1 O14 96.66(9) ?
O9 Cd1 O14 80.38(8) ?
O11 Cd1 O14 167.66(8) ?
O1 Cu1 N2 179.61(11) y
O1 Cu1 N1 95.61(11) y
N2 Cu1 N1 84.62(11) y
O1 Cu1 O2 95.93(10) y
N2 Cu1 O2 83.87(11) y
N1 Cu1 O2 167.28(11) y
O5 Cu2 N4 174.48(11) y
O5 Cu2 N3 96.40(11) y
N4 Cu2 N3 84.99(11) y
O5 Cu2 O6 95.53(10) y
N4 Cu2 O6 83.99(10) y
N3 Cu2 O6 165.06(12) y
C2 C1 C6 122.1(3) ?
C2 C1 H1 119.0 ?
C6 C1 H1 119.0 ?
C1 C2 C3 121.2(3) ?
C1 C2 H2 119.4 ?
C3 C2 H2 119.4 ?
C2 C3 C4 118.8(3) ?
C2 C3 H3 120.6 ?
C4 C3 H3 120.6 ?
C3 C4 C5 121.5(3) ?
C3 C4 H4 119.2 ?
C5 C4 H4 119.2 ?
C4 C5 C6 119.3(3) ?
C4 C5 C7 116.6(3) ?
C6 C5 C7 124.0(3) ?
O1 C6 C1 118.9(3) ?
O1 C6 C5 124.1(3) ?
C1 C6 C5 117.0(3) ?
N1 C7 C5 124.7(3) ?
N1 C7 H7 117.7 ?
C5 C7 H7 117.7 ?
N1 C8 C9 109.9(3) ?
N1 C8 H8A 109.7 ?
C9 C8 H8A 109.7 ?
N1 C8 H8B 109.7 ?
C9 C8 H8B 109.7 ?
H8A C8 H8B 108.2 ?
O4 C9 N2 127.8(3) ?
O4 C9 C8 118.1(3) ?
N2 C9 C8 114.1(3) ?
N2 C10 C11 114.8(3) ?
N2 C10 C15 106.9(3) ?
C11 C10 C15 113.2(3) ?
N2 C10 H10 107.2 ?
C11 C10 H10 107.2 ?
C15 C10 H10 107.2 ?
C12 C11 C10 117.2(3) ?
C12 C11 H11A 108.0 ?
C10 C11 H11A 108.0 ?
C12 C11 H11B 108.0 ?
C10 C11 H11B 108.0 ?
H11A C11 H11B 107.3 ?
C13 C12 C14 110.0(3) ?
C13 C12 C11 114.8(3) ?
C14 C12 C11 109.5(3) ?
C13 C12 H12 107.4 ?
C14 C12 H12 107.4 ?
C11 C12 H12 107.4 ?
C12 C13 H13A 109.5 ?
C12 C13 H13B 109.5 ?
H13A C13 H13B 109.5 ?
C12 C13 H13C 109.5 ?
H13A C13 H13C 109.5 ?
H13B C13 H13C 109.5 ?
C12 C14 H14A 109.5 ?
C12 C14 H14B 109.5 ?
H14A C14 H14B 109.5 ?
C12 C14 H14C 109.5 ?
H14A C14 H14C 109.5 ?
H14B C14 H14C 109.5 ?
O3 C15 O2 122.7(3) ?
O3 C15 C10 119.8(3) ?
O2 C15 C10 117.6(3) ?
C17 C16 C21 121.9(3) ?
C17 C16 H16 119.1 ?
C21 C16 H16 119.1 ?
C16 C17 C18 121.5(3) ?
C16 C17 H17 119.2 ?
C18 C17 H17 119.2 ?
C19 C18 C17 117.7(3) ?
C19 C18 H18 121.1 ?
C17 C18 H18 121.1 ?
C18 C19 C20 122.6(3) ?
C18 C19 H19 118.7 ?
C20 C19 H19 118.7 ?
C19 C20 C21 119.3(3) ?
C19 C20 C22 117.5(3) ?
C21 C20 C22 123.2(3) ?
O5 C21 C16 118.4(3) ?
O5 C21 C20 124.8(3) ?
C16 C21 C20 116.8(3) ?
N3 C22 C20 125.3(3) ?
N3 C22 H22 117.3 ?
C20 C22 H22 117.3 ?
N3 C23 C24 110.2(3) ?
N3 C23 H23A 109.6 ?
C24 C23 H23A 109.6 ?
N3 C23 H23B 109.6 ?
C24 C23 H23B 109.6 ?
H23A C23 H23B 108.1 ?
O8 C24 N4 127.4(3) ?
O8 C24 C23 118.4(3) ?
N4 C24 C23 114.2(3) ?
N4 C25 C26 115.1(3) ?
N4 C25 C30 107.0(3) ?
C26 C25 C30 111.7(3) ?
N4 C25 H25 107.6 ?
C26 C25 H25 107.6 ?
C30 C25 H25 107.6 ?
C27 C26 C25 118.3(3) ?
C27 C26 H26A 107.7 ?
C25 C26 H26A 107.7 ?
C27 C26 H26B 107.7 ?
C25 C26 H26B 107.7 ?
H26A C26 H26B 107.1 ?
C28 C27 C26 113.9(3) ?
C28 C27 C29 110.0(3) ?
C26 C27 C29 109.2(3) ?
C28 C27 H27 107.8 ?
C26 C27 H27 107.8 ?
C29 C27 H27 107.8 ?
C27 C28 H28A 109.5 ?
C27 C28 H28B 109.5 ?
H28A C28 H28B 109.5 ?
C27 C28 H28C 109.5 ?
H28A C28 H28C 109.5 ?
H28B C28 H28C 109.5 ?
C27 C29 H29A 109.5 ?
C27 C29 H29B 109.5 ?
H29A C29 H29B 109.5 ?
C27 C29 H29C 109.5 ?
H29A C29 H29C 109.5 ?
H29B C29 H29C 109.5 ?
O7 C30 O6 123.1(3) ?
O7 C30 C25 120.2(3) ?
O6 C30 C25 116.7(3) ?
C7 N1 C8 121.5(3) ?
C7 N1 Cu1 125.4(2) ?
C8 N1 Cu1 112.5(2) ?
C9 N2 C10 124.3(3) ?
C9 N2 Cu1 117.8(2) ?
C10 N2 Cu1 116.3(2) ?
C22 N3 C23 122.3(3) ?
C22 N3 Cu2 124.5(2) ?
C23 N3 Cu2 113.0(2) ?
C24 N4 C25 125.3(3) ?
C24 N4 Cu2 117.5(2) ?
C25 N4 Cu2 116.36(19) ?
C6 O1 Cu1 125.4(2) ?
C15 O2 Cu1 114.9(2) ?
C21 O5 Cu2 125.1(2) ?
C30 O6 Cu2 115.9(2) ?
Cd1 O9 H9A 110.6 ?
Cd1 O9 H9B 104.7 ?
H9A O9 H9B 110.5 ?
Cd1 O10 H10B 109.6 ?
Cd1 O10 H10A 109.3 ?
H10B O10 H10A 109.5 ?
Cd1 O11 H11D 109.9 ?
Cd1 O11 H11C 108.8 ?
H11D O11 H11C 109.5 ?
Cd1 O12 H12A 109.2 ?
Cd1 O12 H12B 108.4 ?
H12A O12 H12B 109.5 ?
Cd1 O13 H13E 108.7 ?
Cd1 O13 H13D 109.6 ?
H13E O13 H13D 109.5 ?
Cd1 O14 H14D 98(3) ?
Cd1 O14 H14E 120(3) ?
H14D O14 H14E 109(3) ?
H15A O15 H15B 103(3) ?
H16A O16 H16B 108.8 ?

loop_
_geom_bond_atom_site_label_1
_geom_bond_atom_site_label_2
_geom_bond_distance
_geom_bond_publ_flag
Cd1 O10 2.228(2) y
Cd1 O13 2.268(3) y
Cd1 O12 2.280(2) y
Cd1 O9 2.281(2) y
Cd1 O11 2.285(2) y
Cd1 O14 2.373(2) y
Cu1 O1 1.886(2) y
Cu1 N2 1.903(2) y
Cu1 N1 1.927(3) y
Cu1 O2 1.954(2) y
Cu2 O5 1.878(2) y
Cu2 N4 1.895(3) y
Cu2 N3 1.915(3) y
Cu2 O6 1.945(2) y
C1 C2 1.371(5) ?
C1 C6 1.410(4) ?
C1 H1 0.9300 ?
C2 C3 1.379(5) ?
C2 H2 0.9300 ?
C3 C4 1.382(5) ?
C3 H3 0.9300 ?
C4 C5 1.413(5) ?
C4 H4 0.9300 ?
C5 C6 1.424(5) ?
C5 C7 1.450(4) ?
C6 O1 1.319(4) ?
C7 N1 1.261(4) ?
C7 H7 0.9300 ?
C8 N1 1.473(4) ?
C8 C9 1.526(4) ?
C8 H8A 0.9700 ?
C8 H8B 0.9700 ?
C9 O4 1.267(4) ?
C9 N2 1.300(4) ?
C10 N2 1.457(4) ?
C10 C11 1.530(4) ?
C10 C15 1.543(4) ?
C10 H10 0.9800 ?
C11 C12 1.530(5) ?
C11 H11A 0.9700 ?
C11 H11B 0.9700 ?
C12 C13 1.507(5) ?
C12 C14 1.518(5) ?
C12 H12 0.9800 ?
C13 H13A 0.9600 ?
C13 H13B 0.9600 ?
C13 H13C 0.9600 ?
C14 H14A 0.9600 ?
C14 H14B 0.9600 ?
C14 H14C 0.9600 ?
C15 O3 1.228(4) ?
C15 O2 1.291(4) ?
C16 C17 1.370(5) ?
C16 C21 1.407(4) ?
C16 H16 0.9300 ?
C17 C18 1.381(5) ?
C17 H17 0.9300 ?
C18 C19 1.380(5) ?
C18 H18 0.9300 ?
C19 C20 1.394(5) ?
C19 H19 0.9300 ?
C20 C21 1.421(5) ?
C20 C22 1.452(5) ?
C21 O5 1.318(4) ?
C22 N3 1.279(4) ?
C22 H22 0.9300 ?
C23 N3 1.461(4) ?
C23 C24 1.524(4) ?
C23 H23A 0.9700 ?
C23 H23B 0.9700 ?
C24 O8 1.267(4) ?
C24 N4 1.311(4) ?
C25 N4 1.462(4) ?
C25 C26 1.533(4) ?
C25 C30 1.549(5) ?
C25 H25 0.9800 ?
C26 C27 1.509(5) ?
C26 H26A 0.9700 ?
C26 H26B 0.9700 ?
C27 C28 1.497(5) ?
C27 C29 1.532(5) ?
C27 H27 0.9800 ?
C28 H28A 0.9600 ?
C28 H28B 0.9600 ?
C28 H28C 0.9600 ?
C29 H29A 0.9600 ?
C29 H29B 0.9600 ?
C29 H29C 0.9600 ?
C30 O7 1.217(4) ?
C30 O6 1.292(4) ?
O9 H9A 0.8535 ?
O9 H9B 0.8358 ?
O10 H10B 0.8500 ?
O10 H10A 0.8501 ?
O11 H11D 0.8500 ?
O11 H11C 0.8499 ?
O12 H12A 0.8500 ?
O12 H12B 0.8499 ?
O13 H13E 0.8500 ?
O13 H13D 0.8500 ?
O14 H14D 0.865(18) ?
O14 H14E 0.838(17) ?
O15 H15A 0.861(19) ?
O15 H15B 0.878(18) ?
O16 H16A 0.8493 ?
O16 H16B 0.8483 ?

loop_
_geom_hbond_atom_site_label_D
_geom_hbond_atom_site_label_H
_geom_hbond_atom_site_label_A
_geom_hbond_site_symmetry_A
_geom_hbond_distance_DH
_geom_hbond_distance_HA
_geom_hbond_distance_DA
_geom_hbond_angle_DHA
_geom_hbond_publ_flag
O16 H16B O8 2_656 0.85 1.94 2.783(4) 170.6 yes
O16 H16A O4 2_657 0.85 2.11 2.937(4) 165.0 yes
O15 H15B O5 . 0.878(18) 1.91(2) 2.769(3) 164(4) yes
O15 H15A O14 1_655 0.861(19) 1.980(19) 2.828(4) 168(4) yes
O14 H14D O4 2_557 0.865(18) 1.86(2) 2.714(4) 171(3) yes
O14 H14E O3 . 0.838(17) 2.073(18) 2.911(3) 177(3) yes
O13 H13E O4 2_557 0.85 2.44 2.870(4) 112.3 no
O12 H12B O8 2_556 0.85 2.12 2.853(3) 143.8 yes
O12 H12A O7 1_455 0.85 2.51 2.809(3) 102.0 no
O11 H11C O15 . 0.85 2.30 2.879(4) 125.3 no
O11 H11D O8 2_656 0.85 2.20 2.779(4) 125.7 no
O10 H10A O6 1_455 0.85 1.93 2.685(3) 146.6 yes
O10 H10B O2 . 0.85 2.52 3.261(3) 146.9 yes
O10 H10B O1 . 0.85 2.05 2.729(3) 136.3 no
O9 H9A O15 . 0.85 1.81 2.652(4) 167.0 yes
O9 H9B O2 . 0.84 1.99 2.812(3) 165.7 yes
